data_1575598
loop_
_publ_author_name
'Karnbrock, Simon B. H.'
'K&#xf6;ster, Jan F'
'Becker, Isabelle'
'Golz, Christopher'
'Meyer, Franc'
'Gimferrer, Mart&#xed;'
'Alcarazo, Manuel'

_publ_section_title
;
 Bis(amidophenolate)-supported pnictoranides: Lewis acid-induced
 electromerism in a bismuth complex.
;
_journal_issue 31
_journal_name_full 'Chemical science'
_journal_page_first 14178
_journal_page_last 14185
_journal_paper_doi 10.1039/d5sc03374h
_journal_volume 16
_journal_year 2025
_chemical_formula_moiety 'C41 H49 Fe N2 O4 P'
_chemical_formula_sum 'C41 H49 Fe N2 O4 P'
_chemical_formula_weight 720.64
_space_group_crystal_system monoclinic
_space_group_IT_number 14
_space_group_name_Hall '-P 2ybc'
_space_group_name_H-M_alt 'P 1 21/c 1'
_atom_sites_solution_hydrogens geom
_atom_sites_solution_primary dual
_audit_creation_date 2021-01-18
_audit_creation_method
;FinalCif V151 by Daniel Kratzert, Freiburg 2025, 
https://dkratzert.de/finalcif.html
;
_audit_update_record
;
2025-04-30 deposited with the CCDC.	2025-06-30 downloaded from the CCDC.
;
_cell_angle_alpha 90
_cell_angle_beta 105.942(2)
_cell_angle_gamma 90
_cell_formula_units_Z 4
_cell_length_a 11.2137(10)
_cell_length_b 22.3307(12)
_cell_length_c 15.4939(15)
_cell_measurement_reflns_used 9563
_cell_measurement_temperature 100.0
_cell_measurement_theta_max 30.470
_cell_measurement_theta_min 2.202
_cell_volume 3730.6(5)
_computing_cell_refinement 'SAINT V8.40A (?, 2016)'
_computing_data_reduction 'SAINT V8.40A (?, 2016)'
_computing_molecular_graphics 'Olex2 1.3 (Dolomanov et al., 2009)'
_computing_publication_material 'Olex2 1.3 (Dolomanov et al., 2009)'
_computing_structure_refinement 'XL  (Sheldrick, 2008)'
_computing_structure_solution 'XT  (Sheldrick, 2015)'
_diffrn_ambient_environment N~2~
_diffrn_ambient_temperature 100.0
_diffrn_detector CPAD
_diffrn_detector_area_resol_mean 7.41
_diffrn_detector_type 'Bruker PHOTON III'
_diffrn_measured_fraction_theta_full 0.999
_diffrn_measured_fraction_theta_max 0.996
_diffrn_measurement_device 'four-circle diffractometer'
_diffrn_measurement_device_type 'Bruker D8 VENTURE dual wavelength Mo/Ag'
_diffrn_measurement_method '\w and \f scans'
_diffrn_measurement_specimen_support 'MiTeGen micromount'
_diffrn_radiation_monochromator 'mirror optics'
_diffrn_radiation_probe x-ray
_diffrn_radiation_type MoK\a
_diffrn_radiation_wavelength 0.71073
_diffrn_reflns_av_R_equivalents 0.0244
_diffrn_reflns_av_unetI/netI 0.0143
_diffrn_reflns_Laue_measured_fraction_full 0.999
_diffrn_reflns_Laue_measured_fraction_max 0.996
_diffrn_reflns_limit_h_max 16
_diffrn_reflns_limit_h_min -16
_diffrn_reflns_limit_k_max 31
_diffrn_reflns_limit_k_min -31
_diffrn_reflns_limit_l_max 22
_diffrn_reflns_limit_l_min -22
_diffrn_reflns_number 107045
_diffrn_reflns_point_group_measured_fraction_full 0.999
_diffrn_reflns_point_group_measured_fraction_max 0.996
_diffrn_reflns_theta_full 25.242
_diffrn_reflns_theta_max 30.536
_diffrn_reflns_theta_min 2.097
_diffrn_source 'microfocus sealed X-ray tube'
_diffrn_source_current 1.4
_diffrn_source_power 0.07
_diffrn_source_type 'Incoatec I\ms'
_diffrn_source_voltage 50.0
_diffrn_standards_number 0
_exptl_absorpt_coefficient_mu 0.490
_exptl_absorpt_correction_T_max 0.9991
_exptl_absorpt_correction_T_min 0.8946
_exptl_absorpt_correction_type numerical
_exptl_absorpt_process_details
;
SADABS-2016/2 (Bruker,2016/2) was used for absorption correction.
wR2(int) was 0.0967 before and 0.0400 after correction.
The Ratio of minimum to maximum transmission is 0.8954.
The \l/2 correction factor is Not present.
;
_exptl_crystal_colour orange
_exptl_crystal_colour_primary orange
_exptl_crystal_density_diffrn 1.283
_exptl_crystal_description block
_exptl_crystal_F_000 1528
_exptl_crystal_recrystallization_method 'Re-crystallisation from solvent: Acetonitrile'
_exptl_crystal_size_max 0.259
_exptl_crystal_size_mid 0.224
_exptl_crystal_size_min 0.134
_refine_diff_density_max 0.921
_refine_diff_density_min -0.441
_refine_diff_density_rms 0.052
_refine_ls_extinction_method none
_refine_ls_goodness_of_fit_ref 1.013
_refine_ls_hydrogen_treatment constr
_refine_ls_matrix_type full
_refine_ls_number_parameters 494
_refine_ls_number_reflns 11366
_refine_ls_number_restraints 10
_refine_ls_restrained_S_all 1.017
_refine_ls_R_factor_all 0.0401
_refine_ls_R_factor_gt 0.0350
_refine_ls_shift/su_max 0.001
_refine_ls_shift/su_mean 0.000
_refine_ls_structure_factor_coef Fsqd
_refine_ls_weighting_details 'w=1/[\s^2^(Fo^2^)+(0.0505P)^2^+1.9378P] where P=(Fo^2^+2Fc^2^)/3'
_refine_ls_weighting_scheme calc
_refine_ls_wR_factor_gt 0.0940
_refine_ls_wR_factor_ref 0.0984
_reflns_Friedel_coverage 0.000
_reflns_number_gt 10201
_reflns_number_total 11366
_reflns_threshold_expression 'I > 2\s(I)'
_cod_data_source_file d5sc03374h3.cif
_cod_data_source_block mo_1238_cg_0m
_cod_database_code 1575598
_shelx_shelxl_version_number 2018/3
_shelx_space_group_comment
;
The symmetry employed for this shelxl refinement is uniquely defined
by the following loop, which should always be used as a source of
symmetry information in preference to the above space-group names.
They are only intended as comments.
;
_shelx_estimated_absorpt_t_min 0.884
_shelx_estimated_absorpt_t_max 0.937
_olex2_diffrn_ambient_temperature_device 'Oxford Cryostream 800'
_olex2_refinement_description
;
1. Fixed Uiso
 At 1.2 times of:
  All C(H) groups
 At 1.5 times of:
  All C(H,H,H) groups
2. Restrained distances
 C23-C31 \\sim C23-C31A
 with sigma of 0.02
 C31-C32 \\sim C31A-C32A
 with sigma of 0.02
 C31-C33 \\sim C31A-C33A
 with sigma of 0.02
 C31-C34 \\sim C31A-C34A
 with sigma of 0.02
 C32-C34 \\sim C32A-C34A
 with sigma of 0.04
 C32-C33 \\sim C32A-C33A
 with sigma of 0.04
 C33-C34 \\sim C33A-C34A
 with sigma of 0.04
 C23-C32 \\sim C23-C32A
 with sigma of 0.04
 C23-C33 \\sim C23-C33A
 with sigma of 0.04
 C23-C34 \\sim C23-C34A
 with sigma of 0.04
3. Others
 Sof(C34A)=Sof(H34D)=Sof(H34E)=Sof(H34F)=Sof(C31A)=Sof(C33A)=Sof(H33D)=
 Sof(H33E)=Sof(H33F)=Sof(C32A)=Sof(H32D)=Sof(H32E)=Sof(H32F)=1-FVAR(1)
 Sof(C31)=Sof(C32)=Sof(H32A)=Sof(H32B)=Sof(H32C)=Sof(C33)=Sof(H33A)=Sof(H33B)=
 Sof(H33C)=Sof(C34)=Sof(H34A)=Sof(H34B)=Sof(H34C)=FVAR(1)
4.a Aromatic/amide H refined with riding coordinates:
 C3(H3), C5(H5), C17(H17), C18(H18), C19(H19), C20(H20), C22(H22), C24(H24),
 C37(H37), C38(H38), C39(H39), C40(H40), C41(H41)
4.b Idealised Me refined as rotating group:
 C8(H8A,H8B,H8C), C9(H9A,H9B,H9C), C10(H10A,H10B,H10C), C12(H12A,H12B,H12C),
 C13(H13A,H13B,H13C), C14(H14A,H14B,H14C), C28(H28A,H28B,H28C), C29(H29A,H29B,
 H29C), C30(H30A,H30B,H30C), C32(H32A,H32B,H32C), C33(H33A,H33B,H33C), C34(H34A,
 H34B,H34C), C34A(H34D,H34E,H34F), C33A(H33D,H33E,H33F), C32A(H32D,H32E,H32F)
;
_olex2_submission_special_instructions 'No special instructions were received'

loop_
_space_group_symop_operation_xyz
'x, y, z'
'-x, y+1/2, -z+1/2'
'-x, -y, -z'
'x, -y-1/2, z-1/2'

loop_
_atom_site_label
_atom_site_type_symbol
_atom_site_fract_x
_atom_site_fract_y
_atom_site_fract_z
_atom_site_U_iso_or_equiv
_atom_site_adp_type
_atom_site_occupancy
_atom_site_site_symmetry_order
_atom_site_calc_flag
_atom_site_refinement_flags_posn
_atom_site_refinement_flags_adp
_atom_site_refinement_flags_occupancy
_atom_site_disorder_assembly
_atom_site_disorder_group
Fe1 Fe 0.54499(2) 0.26162(2) 0.13686(2) 0.02025(5) Uani 1 1 d . . . . .
P1 P 0.51766(3) 0.25245(2) 0.27505(2) 0.01737(6) Uani 1 1 d . . . . .
O1 O 0.54319(8) 0.17754(4) 0.29765(6) 0.02174(16) Uani 1 1 d . . . . .
O2 O 0.65863(8) 0.25985(3) 0.35012(6) 0.01948(15) Uani 1 1 d . . . . .
O3 O 0.75161(11) 0.17822(6) 0.18382(8) 0.0443(3) Uani 1 1 d . . . . .
O4 O 0.70574(12) 0.36658(6) 0.18173(9) 0.0509(3) Uani 1 1 d . . . . .
N1 N 0.36299(9) 0.23827(4) 0.27423(7) 0.01859(18) Uani 1 1 d . . . . .
N2 N 0.48661(9) 0.32681(4) 0.30673(7) 0.02099(18) Uani 1 1 d . . . . .
C1 C 0.44447(10) 0.14526(5) 0.30755(7) 0.01852(19) Uani 1 1 d . . . . .
C2 C 0.45025(10) 0.08571(5) 0.33485(8) 0.0196(2) Uani 1 1 d . . . . .
C3 C 0.33963(11) 0.06179(5) 0.34658(8) 0.0229(2) Uani 1 1 d . . . . .
H3 H 0.338963 0.020947 0.363604 0.027 Uiso 1 1 calc R U . . .
C4 C 0.23081(10) 0.09505(5) 0.33447(8) 0.0225(2) Uani 1 1 d . . . . .
C5 C 0.23003(10) 0.15534(5) 0.30841(8) 0.0212(2) Uani 1 1 d . . . . .
H5 H 0.157546 0.179068 0.300729 0.025 Uiso 1 1 calc R U . . .
C6 C 0.33680(10) 0.17964(5) 0.29408(7) 0.01828(19) Uani 1 1 d . . . . .
C7 C 0.11431(11) 0.06820(6) 0.35303(9) 0.0292(3) Uani 1 1 d . . . . .
C8 C 0.11539(14) -0.00109(7) 0.35067(13) 0.0423(4) Uani 1 1 d . . . . .
H8A H 0.121077 -0.014631 0.291771 0.063 Uiso 1 1 calc R U . . .
H8B H 0.038828 -0.016466 0.361357 0.063 Uiso 1 1 calc R U . . .
H8C H 0.186942 -0.016045 0.397402 0.063 Uiso 1 1 calc R U . . .
C9 C 0.10991(15) 0.08846(9) 0.44634(12) 0.0439(4) Uani 1 1 d . . . . .
H9A H 0.183752 0.073848 0.491301 0.066 Uiso 1 1 calc R U . . .
H9B H 0.035417 0.072218 0.459193 0.066 Uiso 1 1 calc R U . . .
H9C H 0.107759 0.132299 0.448360 0.066 Uiso 1 1 calc R U . . .
C10 C -0.00248(13) 0.08874(8) 0.28226(12) 0.0418(4) Uani 1 1 d . . . . .
H10A H -0.011600 0.132204 0.286530 0.063 Uiso 1 1 calc R U . . .
H10B H -0.075163 0.068749 0.292540 0.063 Uiso 1 1 calc R U . . .
H10C H 0.004490 0.078446 0.222349 0.063 Uiso 1 1 calc R U . . .
C11 C 0.57150(11) 0.05021(5) 0.35433(9) 0.0238(2) Uani 1 1 d . . . . .
C12 C 0.55304(13) -0.01595(5) 0.37509(10) 0.0289(3) Uani 1 1 d . . . . .
H12A H 0.490452 -0.033847 0.324724 0.043 Uiso 1 1 calc R U . . .
H12B H 0.525209 -0.018686 0.429643 0.043 Uiso 1 1 calc R U . . .
H12C H 0.631680 -0.037468 0.384132 0.043 Uiso 1 1 calc R U . . .
C13 C 0.66482(13) 0.07816(6) 0.43586(11) 0.0356(3) Uani 1 1 d . . . . .
H13A H 0.632630 0.075183 0.488455 0.053 Uiso 1 1 calc R U . . .
H13B H 0.677458 0.120382 0.423532 0.053 Uiso 1 1 calc R U . . .
H13C H 0.743976 0.056765 0.447665 0.053 Uiso 1 1 calc R U . . .
C14 C 0.62589(15) 0.05234(6) 0.27343(12) 0.0368(3) Uani 1 1 d . . . . .
H14A H 0.702973 0.029125 0.286947 0.055 Uiso 1 1 calc R U . . .
H14B H 0.643220 0.094000 0.261041 0.055 Uiso 1 1 calc R U . . .
H14C H 0.566130 0.035262 0.220742 0.055 Uiso 1 1 calc R U . . .
C15 C 0.28837(10) 0.28910(5) 0.26683(8) 0.01846(19) Uani 1 1 d . . . . .
C16 C 0.36175(10) 0.34130(5) 0.28633(8) 0.0196(2) Uani 1 1 d . . . . .
C17 C 0.30557(11) 0.39717(5) 0.27986(9) 0.0248(2) Uani 1 1 d . . . . .
H17 H 0.354322 0.432473 0.293942 0.030 Uiso 1 1 calc R U . . .
C18 C 0.17639(11) 0.40064(6) 0.25236(9) 0.0273(2) Uani 1 1 d . . . . .
H18 H 0.137232 0.438656 0.248369 0.033 Uiso 1 1 calc R U . . .
C19 C 0.10436(11) 0.34955(6) 0.23078(9) 0.0257(2) Uani 1 1 d . . . . .
H19 H 0.016595 0.352935 0.210953 0.031 Uiso 1 1 calc R U . . .
C20 C 0.15996(10) 0.29292(5) 0.23798(8) 0.0220(2) Uani 1 1 d . . . . .
H20 H 0.110728 0.257795 0.223384 0.026 Uiso 1 1 calc R U . . .
C21 C 0.59056(10) 0.35708(5) 0.35744(9) 0.0228(2) Uani 1 1 d . . . . .
C22 C 0.60669(11) 0.41645(6) 0.38576(11) 0.0307(3) Uani 1 1 d . . . . .
H22 H 0.539782 0.444032 0.369051 0.037 Uiso 1 1 calc R U . . .
C23 C 0.72277(12) 0.43494(6) 0.43914(12) 0.0372(3) Uani 1 1 d D . . . .
C24 C 0.81843(12) 0.39288(6) 0.46357(12) 0.0367(3) Uani 1 1 d . . . . .
H24 H 0.896586 0.405818 0.500401 0.044 Uiso 1 1 calc R U . . .
C25 C 0.80566(11) 0.33259(6) 0.43681(10) 0.0276(3) Uani 1 1 d . . . . .
C26 C 0.68965(10) 0.31681(5) 0.38225(9) 0.0221(2) Uani 1 1 d . . . . .
C27 C 0.91196(11) 0.28725(6) 0.46453(10) 0.0296(3) Uani 1 1 d . . . . .
C28 C 0.87580(12) 0.23550(6) 0.51684(10) 0.0281(2) Uani 1 1 d . . . . .
H28A H 0.800825 0.216069 0.479715 0.042 Uiso 1 1 calc R U . . .
H28B H 0.859782 0.250948 0.571797 0.042 Uiso 1 1 calc R U . . .
H28C H 0.943616 0.206325 0.532528 0.042 Uiso 1 1 calc R U . . .
C29 C 1.03009(14) 0.31551(8) 0.52452(17) 0.0579(6) Uani 1 1 d . . . . .
H29A H 1.093712 0.284564 0.544276 0.087 Uiso 1 1 calc R U . . .
H29B H 1.011934 0.333758 0.577037 0.087 Uiso 1 1 calc R U . . .
H29C H 1.060284 0.346326 0.490689 0.087 Uiso 1 1 calc R U . . .
C30 C 0.94051(17) 0.26198(9) 0.37988(13) 0.0502(5) Uani 1 1 d . . . . .
H30A H 0.958498 0.295041 0.343792 0.075 Uiso 1 1 calc R U . . .
H30B H 0.868631 0.239475 0.344463 0.075 Uiso 1 1 calc R U . . .
H30C H 1.012581 0.235336 0.397521 0.075 Uiso 1 1 calc R U . . .
C31 C 0.7516(8) 0.5005(4) 0.4511(4) 0.0254(14) Uani 0.398(4) 1 d D . P A 1
C32 C 0.7943(5) 0.50247(18) 0.5533(3) 0.0375(9) Uani 0.398(4) 1 d D . P A 1
H32A H 0.816544 0.543654 0.573193 0.056 Uiso 0.398(4) 1 calc R U P A 1
H32B H 0.866825 0.476470 0.574950 0.056 Uiso 0.398(4) 1 calc R U P A 1
H32C H 0.727168 0.488533 0.577525 0.056 Uiso 0.398(4) 1 calc R U P A 1
C33 C 0.6402(4) 0.54106(15) 0.4185(3) 0.0416(11) Uani 0.398(4) 1 d D . P A 1
H33A H 0.571559 0.525916 0.440018 0.062 Uiso 0.398(4) 1 calc R U P A 1
H33B H 0.615202 0.541863 0.352685 0.062 Uiso 0.398(4) 1 calc R U P A 1
H33C H 0.661765 0.581668 0.441485 0.062 Uiso 0.398(4) 1 calc R U P A 1
C34 C 0.8522(4) 0.52140(16) 0.4088(3) 0.0357(9) Uani 0.398(4) 1 d D . P A 1
H34A H 0.880172 0.561545 0.430916 0.053 Uiso 0.398(4) 1 calc R U P A 1
H34B H 0.818620 0.522496 0.343407 0.053 Uiso 0.398(4) 1 calc R U P A 1
H34C H 0.922350 0.493555 0.424999 0.053 Uiso 0.398(4) 1 calc R U P A 1
C35 C 0.67050(13) 0.21103(6) 0.16771(9) 0.0301(3) Uani 1 1 d . . . . .
C36 C 0.64281(12) 0.32573(6) 0.16806(9) 0.0288(3) Uani 1 1 d . . . . .
C37 C 0.46754(15) 0.20924(7) 0.02258(11) 0.0369(3) Uani 1 1 d . . . . .
H37 H 0.499184 0.171792 0.009840 0.044 Uiso 1 1 calc R U . . .
C38 C 0.37939(13) 0.21773(7) 0.07203(10) 0.0339(3) Uani 1 1 d . . . . .
H38 H 0.342872 0.187148 0.098990 0.041 Uiso 1 1 calc R U . . .
C39 C 0.35564(12) 0.27991(7) 0.07397(9) 0.0290(3) Uani 1 1 d . . . . .
H39 H 0.299690 0.298437 0.101974 0.035 Uiso 1 1 calc R U . . .
C40 C 0.42997(13) 0.30958(7) 0.02682(9) 0.0295(3) Uani 1 1 d . . . . .
H40 H 0.432340 0.351587 0.017706 0.035 Uiso 1 1 calc R U . . .
C41 C 0.50035(14) 0.26614(7) -0.00457(9) 0.0325(3) Uani 1 1 d . . . . .
H41 H 0.558641 0.273744 -0.037640 0.039 Uiso 1 1 calc R U . . .
C34A C 0.7680(3) 0.53590(10) 0.39525(18) 0.0385(7) Uani 0.602(4) 1 d D . P A 2
H34D H 0.693975 0.533362 0.344009 0.058 Uiso 0.602(4) 1 calc R U P A 2
H34E H 0.838870 0.518405 0.378825 0.058 Uiso 0.602(4) 1 calc R U P A 2
H34F H 0.785470 0.577964 0.412015 0.058 Uiso 0.602(4) 1 calc R U P A 2
C31A C 0.7452(6) 0.5009(2) 0.4760(3) 0.0284(10) Uani 0.602(4) 1 d D . P A 2
C33A C 0.6336(2) 0.52936(12) 0.4996(2) 0.0447(8) Uani 0.602(4) 1 d D . P A 2
H33D H 0.653538 0.570749 0.519331 0.067 Uiso 0.602(4) 1 calc R U P A 2
H33E H 0.614169 0.506441 0.547940 0.067 Uiso 0.602(4) 1 calc R U P A 2
H33F H 0.561785 0.529032 0.446536 0.067 Uiso 0.602(4) 1 calc R U P A 2
C32A C 0.8573(3) 0.51049(12) 0.55762(18) 0.0344(6) Uani 0.602(4) 1 d D . P A 2
H32D H 0.932937 0.497675 0.542896 0.052 Uiso 0.602(4) 1 calc R U P A 2
H32E H 0.846599 0.486872 0.608292 0.052 Uiso 0.602(4) 1 calc R U P A 2
H32F H 0.863865 0.553018 0.573837 0.052 Uiso 0.602(4) 1 calc R U P A 2

loop_
_atom_site_aniso_label
_atom_site_aniso_U_11
_atom_site_aniso_U_22
_atom_site_aniso_U_33
_atom_site_aniso_U_23
_atom_site_aniso_U_13
_atom_site_aniso_U_12
Fe1 0.01875(8) 0.02099(9) 0.02306(9) 0.00495(6) 0.00917(6) 0.00400(6)
P1 0.01505(12) 0.01586(12) 0.02336(14) 0.00367(9) 0.00894(10) 0.00221(9)
O1 0.0181(4) 0.0154(3) 0.0350(4) 0.0047(3) 0.0127(3) 0.0017(3)
O2 0.0172(4) 0.0169(4) 0.0252(4) 0.0030(3) 0.0074(3) 0.0026(3)
O3 0.0394(6) 0.0520(7) 0.0494(6) 0.0216(5) 0.0257(5) 0.0266(5)
O4 0.0491(7) 0.0476(7) 0.0586(8) 0.0060(6) 0.0191(6) -0.0205(6)
N1 0.0152(4) 0.0162(4) 0.0267(5) 0.0023(3) 0.0096(3) 0.0016(3)
N2 0.0155(4) 0.0169(4) 0.0314(5) 0.0008(4) 0.0078(4) 0.0019(3)
C1 0.0172(4) 0.0177(5) 0.0217(5) 0.0010(4) 0.0072(4) -0.0008(4)
C2 0.0198(5) 0.0170(5) 0.0215(5) 0.0011(4) 0.0049(4) -0.0003(4)
C3 0.0217(5) 0.0200(5) 0.0251(5) 0.0044(4) 0.0033(4) -0.0037(4)
C4 0.0176(5) 0.0248(5) 0.0234(5) 0.0049(4) 0.0028(4) -0.0048(4)
C5 0.0158(5) 0.0233(5) 0.0243(5) 0.0031(4) 0.0053(4) -0.0012(4)
C6 0.0181(5) 0.0168(5) 0.0208(5) 0.0015(4) 0.0068(4) -0.0002(4)
C7 0.0183(5) 0.0323(6) 0.0355(7) 0.0096(5) 0.0048(5) -0.0060(4)
C8 0.0282(7) 0.0336(7) 0.0637(11) 0.0111(7) 0.0105(7) -0.0080(6)
C9 0.0327(7) 0.0592(10) 0.0442(9) 0.0078(7) 0.0180(6) -0.0081(7)
C10 0.0181(6) 0.0489(9) 0.0535(9) 0.0181(7) 0.0016(6) -0.0058(6)
C11 0.0230(5) 0.0163(5) 0.0327(6) 0.0015(4) 0.0086(5) 0.0017(4)
C12 0.0318(6) 0.0180(5) 0.0388(7) 0.0049(5) 0.0127(5) 0.0032(5)
C13 0.0241(6) 0.0258(6) 0.0486(8) -0.0004(6) -0.0039(6) 0.0047(5)
C14 0.0454(8) 0.0193(6) 0.0571(9) 0.0024(6) 0.0334(7) 0.0037(5)
C15 0.0170(5) 0.0184(5) 0.0217(5) 0.0023(4) 0.0080(4) 0.0027(4)
C16 0.0159(4) 0.0189(5) 0.0249(5) 0.0023(4) 0.0070(4) 0.0028(4)
C17 0.0207(5) 0.0186(5) 0.0347(6) 0.0019(4) 0.0069(5) 0.0035(4)
C18 0.0221(5) 0.0230(5) 0.0362(6) 0.0034(5) 0.0073(5) 0.0086(4)
C19 0.0169(5) 0.0279(6) 0.0322(6) 0.0041(5) 0.0069(4) 0.0059(4)
C20 0.0172(5) 0.0227(5) 0.0267(5) 0.0023(4) 0.0071(4) 0.0017(4)
C21 0.0151(5) 0.0186(5) 0.0352(6) 0.0037(4) 0.0076(4) 0.0002(4)
C22 0.0181(5) 0.0172(5) 0.0540(8) 0.0020(5) 0.0050(5) 0.0008(4)
C23 0.0201(6) 0.0187(6) 0.0677(10) 0.0025(6) 0.0035(6) -0.0025(4)
C24 0.0174(5) 0.0214(6) 0.0657(10) 0.0051(6) 0.0020(6) -0.0028(4)
C25 0.0159(5) 0.0208(5) 0.0454(7) 0.0071(5) 0.0070(5) 0.0004(4)
C26 0.0180(5) 0.0161(5) 0.0341(6) 0.0047(4) 0.0101(4) 0.0005(4)
C27 0.0159(5) 0.0245(6) 0.0474(8) 0.0079(5) 0.0072(5) 0.0026(4)
C28 0.0233(5) 0.0261(6) 0.0329(6) 0.0054(5) 0.0041(5) 0.0039(4)
C29 0.0182(6) 0.0301(7) 0.1107(17) 0.0075(9) -0.0072(8) 0.0004(5)
C30 0.0365(8) 0.0680(12) 0.0552(10) 0.0241(9) 0.0279(8) 0.0273(8)
C31 0.0187(18) 0.0213(19) 0.029(3) 0.003(2) -0.005(2) -0.0032(13)
C32 0.037(2) 0.0273(18) 0.040(2) -0.0112(14) -0.0038(19) -0.0018(17)
C33 0.0362(19) 0.0153(14) 0.060(3) -0.0092(14) -0.0102(17) 0.0020(12)
C34 0.034(2) 0.0231(15) 0.042(2) 0.0022(14) -0.0022(15) -0.0127(14)
C35 0.0302(6) 0.0349(7) 0.0308(6) 0.0105(5) 0.0178(5) 0.0098(5)
C36 0.0264(6) 0.0308(6) 0.0317(6) 0.0092(5) 0.0123(5) -0.0005(5)
C37 0.0368(7) 0.0357(7) 0.0367(7) -0.0106(6) 0.0078(6) 0.0016(6)
C38 0.0287(6) 0.0382(7) 0.0327(7) 0.0022(6) 0.0051(5) -0.0066(5)
C39 0.0211(5) 0.0434(7) 0.0226(5) 0.0053(5) 0.0061(4) 0.0071(5)
C40 0.0312(6) 0.0344(7) 0.0226(5) 0.0084(5) 0.0067(5) 0.0069(5)
C41 0.0311(6) 0.0468(8) 0.0219(6) 0.0004(5) 0.0113(5) 0.0035(6)
C34A 0.0400(15) 0.0214(10) 0.0426(14) 0.0003(9) -0.0079(11) -0.0076(9)
C31A 0.0277(15) 0.0188(12) 0.032(2) -0.0014(15) -0.0023(16) -0.0039(9)
C33A 0.0316(12) 0.0322(12) 0.0622(19) -0.0248(12) -0.0009(11) 0.0015(9)
C32A 0.0331(14) 0.0265(11) 0.0328(12) -0.0084(9) -0.0092(11) -0.0022(10)

loop_
_atom_type_symbol
_atom_type_description
_atom_type_scat_dispersion_real
_atom_type_scat_dispersion_imag
_atom_type_scat_source
C C 0.0033 0.0016 'International Tables Vol C Tables 4.2.6.8 and 6.1.1.4'
H H 0.0000 0.0000 'International Tables Vol C Tables 4.2.6.8 and 6.1.1.4'
Fe Fe 0.3463 0.8444 'International Tables Vol C Tables 4.2.6.8 and 6.1.1.4'
N N 0.0061 0.0033 'International Tables Vol C Tables 4.2.6.8 and 6.1.1.4'
O O 0.0106 0.0060 'International Tables Vol C Tables 4.2.6.8 and 6.1.1.4'
P P 0.1023 0.0942 'International Tables Vol C Tables 4.2.6.8 and 6.1.1.4'

loop_
_geom_angle_atom_site_label_1
_geom_angle_atom_site_label_2
_geom_angle_atom_site_label_3
_geom_angle
_geom_angle_site_symmetry_1
_geom_angle_site_symmetry_3
_geom_angle_publ_flag
C35 Fe1 P1 89.48(4) . . ?
C35 Fe1 C36 93.15(7) . . ?
C35 Fe1 C37 89.21(7) . . ?
C35 Fe1 C38 111.47(7) . . ?
C35 Fe1 C39 150.67(7) . . ?
C35 Fe1 C40 143.46(6) . . ?
C35 Fe1 C41 104.82(6) . . ?
C36 Fe1 P1 92.83(4) . . ?
C36 Fe1 C37 139.01(6) . . ?
C36 Fe1 C38 154.31(6) . . ?
C36 Fe1 C39 115.66(6) . . ?
C36 Fe1 C40 90.31(6) . . ?
C36 Fe1 C41 101.26(6) . . ?
C37 Fe1 P1 128.13(5) . . ?
C37 Fe1 C39 65.77(6) . . ?
C37 Fe1 C40 65.47(6) . . ?
C37 Fe1 C41 39.35(6) . . ?
C38 Fe1 P1 94.53(4) . . ?
C38 Fe1 C37 39.55(6) . . ?
C38 Fe1 C39 39.25(6) . . ?
C38 Fe1 C40 65.69(6) . . ?
C38 Fe1 C41 66.35(6) . . ?
C39 Fe1 P1 94.23(4) . . ?
C39 Fe1 C40 38.97(5) . . ?
C40 Fe1 P1 126.68(4) . . ?
C41 Fe1 P1 159.17(4) . . ?
C41 Fe1 C39 65.89(5) . . ?
C41 Fe1 C40 39.12(5) . . ?
O1 P1 Fe1 102.92(3) . . ?
O1 P1 N1 86.27(4) . . ?
O1 P1 N2 151.73(5) . . ?
O2 P1 Fe1 107.38(3) . . ?
O2 P1 O1 83.28(4) . . ?
O2 P1 N1 139.00(5) . . ?
O2 P1 N2 86.36(4) . . ?
N1 P1 Fe1 113.60(4) . . ?
N1 P1 N2 84.47(4) . . ?
N2 P1 Fe1 105.27(4) . . ?
C1 O1 P1 116.27(7) . . ?
C26 O2 P1 115.74(7) . . ?
C6 N1 P1 115.74(7) . . ?
C6 N1 C15 128.58(9) . . ?
C15 N1 P1 114.93(7) . . ?
C16 N2 P1 114.44(8) . . ?
C16 N2 C21 130.80(10) . . ?
C21 N2 P1 114.18(8) . . ?
O1 C1 C2 124.58(10) . . ?
O1 C1 C6 112.79(9) . . ?
C2 C1 C6 122.45(10) . . ?
C1 C2 C3 115.65(10) . . ?
C1 C2 C11 121.30(10) . . ?
C3 C2 C11 123.00(10) . . ?
C2 C3 H3 118.3 . . ?
C4 C3 C2 123.33(11) . . ?
C4 C3 H3 118.3 . . ?
C3 C4 C5 118.98(10) . . ?
C3 C4 C7 121.63(11) . . ?
C5 C4 C7 119.33(11) . . ?
C4 C5 H5 120.5 . . ?
C6 C5 C4 118.92(10) . . ?
C6 C5 H5 120.5 . . ?
N1 C6 C1 108.85(9) . . ?
C5 C6 N1 130.25(10) . . ?
C5 C6 C1 120.64(10) . . ?
C4 C7 C8 111.93(12) . . ?
C9 C7 C4 108.17(11) . . ?
C9 C7 C8 108.71(13) . . ?
C9 C7 C10 110.22(13) . . ?
C10 C7 C4 110.72(11) . . ?
C10 C7 C8 107.08(12) . . ?
C7 C8 H8A 109.5 . . ?
C7 C8 H8B 109.5 . . ?
C7 C8 H8C 109.5 . . ?
H8A C8 H8B 109.5 . . ?
H8A C8 H8C 109.5 . . ?
H8B C8 H8C 109.5 . . ?
C7 C9 H9A 109.5 . . ?
C7 C9 H9B 109.5 . . ?
C7 C9 H9C 109.5 . . ?
H9A C9 H9B 109.5 . . ?
H9A C9 H9C 109.5 . . ?
H9B C9 H9C 109.5 . . ?
C7 C10 H10A 109.5 . . ?
C7 C10 H10B 109.5 . . ?
C7 C10 H10C 109.5 . . ?
H10A C10 H10B 109.5 . . ?
H10A C10 H10C 109.5 . . ?
H10B C10 H10C 109.5 . . ?
C2 C11 C12 112.05(10) . . ?
C2 C11 C13 108.65(10) . . ?
C2 C11 C14 110.66(11) . . ?
C13 C11 C12 108.61(11) . . ?
C13 C11 C14 108.96(12) . . ?
C14 C11 C12 107.85(10) . . ?
C11 C12 H12A 109.5 . . ?
C11 C12 H12B 109.5 . . ?
C11 C12 H12C 109.5 . . ?
H12A C12 H12B 109.5 . . ?
H12A C12 H12C 109.5 . . ?
H12B C12 H12C 109.5 . . ?
C11 C13 H13A 109.5 . . ?
C11 C13 H13B 109.5 . . ?
C11 C13 H13C 109.5 . . ?
H13A C13 H13B 109.5 . . ?
H13A C13 H13C 109.5 . . ?
H13B C13 H13C 109.5 . . ?
C11 C14 H14A 109.5 . . ?
C11 C14 H14B 109.5 . . ?
C11 C14 H14C 109.5 . . ?
H14A C14 H14B 109.5 . . ?
H14A C14 H14C 109.5 . . ?
H14B C14 H14C 109.5 . . ?
N1 C15 C16 110.67(9) . . ?
C20 C15 N1 128.44(10) . . ?
C20 C15 C16 120.70(10) . . ?
N2 C16 C15 110.43(9) . . ?
N2 C16 C17 129.49(11) . . ?
C17 C16 C15 120.02(10) . . ?
C16 C17 H17 120.5 . . ?
C16 C17 C18 118.97(11) . . ?
C18 C17 H17 120.5 . . ?
C17 C18 H18 119.5 . . ?
C19 C18 C17 121.06(11) . . ?
C19 C18 H18 119.5 . . ?
C18 C19 H19 119.8 . . ?
C18 C19 C20 120.48(11) . . ?
C20 C19 H19 119.8 . . ?
C15 C20 C19 118.74(11) . . ?
C15 C20 H20 120.6 . . ?
C19 C20 H20 120.6 . . ?
N2 C21 C22 131.12(11) . . ?
N2 C21 C26 108.82(10) . . ?
C22 C21 C26 120.05(11) . . ?
C21 C22 H22 120.4 . . ?
C21 C22 C23 119.10(11) . . ?
C23 C22 H22 120.5 . . ?
C22 C23 C31 119.7(3) . . ?
C22 C23 C31A 121.3(2) . . ?
C24 C23 C22 118.83(13) . . ?
C24 C23 C31 119.9(3) . . ?
C24 C23 C31A 119.8(3) . . ?
C23 C24 H24 118.1 . . ?
C23 C24 C25 123.77(13) . . ?
C25 C24 H24 118.1 . . ?
C24 C25 C27 122.84(12) . . ?
C26 C25 C24 115.19(11) . . ?
C26 C25 C27 121.97(11) . . ?
O2 C26 C21 113.09(10) . . ?
O2 C26 C25 123.83(10) . . ?
C25 C26 C21 123.03(11) . . ?
C25 C27 C30 109.33(12) . . ?
C28 C27 C25 110.41(10) . . ?
C28 C27 C29 107.53(13) . . ?
C28 C27 C30 108.78(12) . . ?
C29 C27 C25 112.00(12) . . ?
C29 C27 C30 108.71(15) . . ?
C27 C28 H28A 109.5 . . ?
C27 C28 H28B 109.5 . . ?
C27 C28 H28C 109.5 . . ?
H28A C28 H28B 109.5 . . ?
H28A C28 H28C 109.5 . . ?
H28B C28 H28C 109.5 . . ?
C27 C29 H29A 109.5 . . ?
C27 C29 H29B 109.5 . . ?
C27 C29 H29C 109.5 . . ?
H29A C29 H29B 109.5 . . ?
H29A C29 H29C 109.5 . . ?
H29B C29 H29C 109.5 . . ?
C27 C30 H30A 109.5 . . ?
C27 C30 H30B 109.5 . . ?
C27 C30 H30C 109.5 . . ?
H30A C30 H30B 109.5 . . ?
H30A C30 H30C 109.5 . . ?
H30B C30 H30C 109.5 . . ?
C23 C31 C32 98.7(5) . . ?
C23 C31 C33 114.4(5) . . ?
C23 C31 C34 113.9(5) . . ?
C32 C31 C34 112.3(6) . . ?
C33 C31 C32 109.0(5) . . ?
C33 C31 C34 108.3(5) . . ?
C31 C32 H32A 109.5 . . ?
C31 C32 H32B 109.5 . . ?
C31 C32 H32C 109.5 . . ?
H32A C32 H32B 109.5 . . ?
H32A C32 H32C 109.5 . . ?
H32B C32 H32C 109.5 . . ?
C31 C33 H33A 109.5 . . ?
C31 C33 H33B 109.5 . . ?
C31 C33 H33C 109.5 . . ?
H33A C33 H33B 109.5 . . ?
H33A C33 H33C 109.5 . . ?
H33B C33 H33C 109.5 . . ?
C31 C34 H34A 109.5 . . ?
C31 C34 H34B 109.5 . . ?
C31 C34 H34C 109.5 . . ?
H34A C34 H34B 109.5 . . ?
H34A C34 H34C 109.5 . . ?
H34B C34 H34C 109.5 . . ?
O3 C35 Fe1 177.01(13) . . ?
O4 C36 Fe1 175.05(13) . . ?
Fe1 C37 H37 125.0 . . ?
C38 C37 Fe1 70.05(8) . . ?
C38 C37 H37 125.8 . . ?
C41 C37 Fe1 70.75(8) . . ?
C41 C37 H37 125.8 . . ?
C41 C37 C38 108.43(13) . . ?
Fe1 C38 H38 123.9 . . ?
C37 C38 Fe1 70.40(8) . . ?
C37 C38 H38 126.1 . . ?
C39 C38 Fe1 71.23(8) . . ?
C39 C38 C37 107.78(13) . . ?
C39 C38 H38 126.1 . . ?
Fe1 C39 H39 125.3 . . ?
C38 C39 Fe1 69.51(8) . . ?
C38 C39 H39 126.1 . . ?
C40 C39 Fe1 70.71(7) . . ?
C40 C39 C38 107.90(12) . . ?
C40 C39 H39 126.1 . . ?
Fe1 C40 H40 125.6 . . ?
C39 C40 Fe1 70.32(7) . . ?
C39 C40 H40 125.7 . . ?
C39 C40 C41 108.60(13) . . ?
C41 C40 Fe1 69.99(8) . . ?
C41 C40 H40 125.7 . . ?
Fe1 C41 H41 124.5 . . ?
C37 C41 Fe1 69.90(8) . . ?
C37 C41 H41 126.4 . . ?
C40 C41 Fe1 70.89(7) . . ?
C40 C41 C37 107.27(13) . . ?
C40 C41 H41 126.4 . . ?
H34D C34A H34E 109.5 . . ?
H34D C34A H34F 109.5 . . ?
H34E C34A H34F 109.5 . . ?
C31A C34A H34D 109.5 . . ?
C31A C34A H34E 109.5 . . ?
C31A C34A H34F 109.5 . . ?
C34A C31A C23 102.9(3) . . ?
C33A C31A C23 114.4(4) . . ?
C33A C31A C34A 108.0(4) . . ?
C32A C31A C23 116.2(4) . . ?
C32A C31A C34A 108.4(4) . . ?
C32A C31A C33A 106.5(3) . . ?
C31A C33A H33D 109.5 . . ?
C31A C33A H33E 109.5 . . ?
C31A C33A H33F 109.5 . . ?
H33D C33A H33E 109.5 . . ?
H33D C33A H33F 109.5 . . ?
H33E C33A H33F 109.5 . . ?
C31A C32A H32D 109.5 . . ?
C31A C32A H32E 109.5 . . ?
C31A C32A H32F 109.5 . . ?
H32D C32A H32E 109.5 . . ?
H32D C32A H32F 109.5 . . ?
H32E C32A H32F 109.5 . . ?

loop_
_geom_bond_atom_site_label_1
_geom_bond_atom_site_label_2
_geom_bond_distance
_geom_bond_site_symmetry_2
_geom_bond_publ_flag
Fe1 P1 2.2540(4) . ?
Fe1 C35 1.7651(13) . ?
Fe1 C36 1.7875(14) . ?
Fe1 C37 2.1007(15) . ?
Fe1 C38 2.0961(14) . ?
Fe1 C39 2.1187(13) . ?
Fe1 C40 2.1237(13) . ?
Fe1 C41 2.1120(14) . ?
P1 O1 1.7170(8) . ?
P1 O2 1.6938(9) . ?
P1 N1 1.7597(10) . ?
P1 N2 1.7925(10) . ?
O1 C1 1.3645(13) . ?
O2 C26 1.3754(14) . ?
O3 C35 1.1409(16) . ?
O4 C36 1.1370(18) . ?
N1 C6 1.3943(14) . ?
N1 C15 1.3961(13) . ?
N2 C16 1.3863(14) . ?
N2 C21 1.3891(15) . ?
C1 C2 1.3915(15) . ?
C1 C6 1.3974(15) . ?
C2 C3 1.4075(16) . ?
C2 C11 1.5307(16) . ?
C3 H3 0.9500 . ?
C3 C4 1.3964(17) . ?
C4 C5 1.4049(16) . ?
C4 C7 1.5347(16) . ?
C5 H5 0.9500 . ?
C5 C6 1.3869(15) . ?
C7 C8 1.548(2) . ?
C7 C9 1.529(2) . ?
C7 C10 1.5295(19) . ?
C8 H8A 0.9800 . ?
C8 H8B 0.9800 . ?
C8 H8C 0.9800 . ?
C9 H9A 0.9800 . ?
C9 H9B 0.9800 . ?
C9 H9C 0.9800 . ?
C10 H10A 0.9800 . ?
C10 H10B 0.9800 . ?
C10 H10C 0.9800 . ?
C11 C12 1.5381(17) . ?
C11 C13 1.5343(19) . ?
C11 C14 1.5380(19) . ?
C12 H12A 0.9800 . ?
C12 H12B 0.9800 . ?
C12 H12C 0.9800 . ?
C13 H13A 0.9800 . ?
C13 H13B 0.9800 . ?
C13 H13C 0.9800 . ?
C14 H14A 0.9800 . ?
C14 H14B 0.9800 . ?
C14 H14C 0.9800 . ?
C15 C16 1.4110(15) . ?
C15 C20 1.3881(15) . ?
C16 C17 1.3888(15) . ?
C17 H17 0.9500 . ?
C17 C18 1.3953(17) . ?
C18 H18 0.9500 . ?
C18 C19 1.3846(18) . ?
C19 H19 0.9500 . ?
C19 C20 1.4009(16) . ?
C20 H20 0.9500 . ?
C21 C22 1.3927(17) . ?
C21 C26 1.3988(15) . ?
C22 H22 0.9500 . ?
C22 C23 1.3991(18) . ?
C23 C24 1.3974(18) . ?
C23 C31 1.501(8) . ?
C23 C31A 1.576(6) . ?
C24 H24 0.9500 . ?
C24 C25 1.4044(19) . ?
C25 C26 1.3882(17) . ?
C25 C27 1.5328(17) . ?
C27 C28 1.5287(18) . ?
C27 C29 1.530(2) . ?
C27 C30 1.540(2) . ?
C28 H28A 0.9800 . ?
C28 H28B 0.9800 . ?
C28 H28C 0.9800 . ?
C29 H29A 0.9800 . ?
C29 H29B 0.9800 . ?
C29 H29C 0.9800 . ?
C30 H30A 0.9800 . ?
C30 H30B 0.9800 . ?
C30 H30C 0.9800 . ?
C31 C32 1.523(7) . ?
C31 C33 1.513(9) . ?
C31 C34 1.524(8) . ?
C32 H32A 0.9800 . ?
C32 H32B 0.9800 . ?
C32 H32C 0.9800 . ?
C33 H33A 0.9800 . ?
C33 H33B 0.9800 . ?
C33 H33C 0.9800 . ?
C34 H34A 0.9800 . ?
C34 H34B 0.9800 . ?
C34 H34C 0.9800 . ?
C37 H37 0.9500 . ?
C37 C38 1.420(2) . ?
C37 C41 1.419(2) . ?
C38 H38 0.9500 . ?
C38 C39 1.416(2) . ?
C39 H39 0.9500 . ?
C39 C40 1.4150(19) . ?
C40 H40 0.9500 . ?
C40 C41 1.418(2) . ?
C41 H41 0.9500 . ?
C34A H34D 0.9800 . ?
C34A H34E 0.9800 . ?
C34A H34F 0.9800 . ?
C34A C31A 1.554(5) . ?
C31A C33A 1.534(6) . ?
C31A C32A 1.533(6) . ?
C33A H33D 0.9800 . ?
C33A H33E 0.9800 . ?
C33A H33F 0.9800 . ?
C32A H32D 0.9800 . ?
C32A H32E 0.9800 . ?
C32A H32F 0.9800 . ?

loop_
_geom_torsion_atom_site_label_1
_geom_torsion_atom_site_label_2
_geom_torsion_atom_site_label_3
_geom_torsion_atom_site_label_4
_geom_torsion
_geom_torsion_site_symmetry_1
_geom_torsion_site_symmetry_2
_geom_torsion_site_symmetry_3
_geom_torsion_site_symmetry_4
_geom_torsion_publ_flag
Fe1 P1 O1 C1 -115.92(8) . . . . ?
Fe1 P1 O2 C26 92.89(8) . . . . ?
Fe1 P1 N1 C6 104.93(8) . . . . ?
Fe1 P1 N1 C15 -84.08(8) . . . . ?
Fe1 P1 N2 C16 92.98(8) . . . . ?
Fe1 P1 N2 C21 -94.78(8) . . . . ?
Fe1 C37 C38 C39 61.78(10) . . . . ?
Fe1 C37 C41 C40 -61.38(10) . . . . ?
Fe1 C38 C39 C40 60.57(9) . . . . ?
Fe1 C39 C40 C41 59.75(10) . . . . ?
Fe1 C40 C41 C37 60.74(10) . . . . ?
P1 O1 C1 C2 -173.18(9) . . . . ?
P1 O1 C1 C6 2.10(13) . . . . ?
P1 O2 C26 C21 9.38(13) . . . . ?
P1 O2 C26 C25 -173.13(10) . . . . ?
P1 N1 C6 C1 -1.81(12) . . . . ?
P1 N1 C6 C5 172.24(10) . . . . ?
P1 N1 C15 C16 -16.18(12) . . . . ?
P1 N1 C15 C20 158.83(10) . . . . ?
P1 N2 C16 C15 15.35(12) . . . . ?
P1 N2 C16 C17 -161.85(11) . . . . ?
P1 N2 C21 C22 172.00(13) . . . . ?
P1 N2 C21 C26 -9.46(13) . . . . ?
O1 P1 O2 C26 -165.63(8) . . . . ?
O1 P1 N1 C6 2.46(9) . . . . ?
O1 P1 N1 C15 173.45(9) . . . . ?
O1 P1 N2 C16 -91.45(12) . . . . ?
O1 P1 N2 C21 80.79(12) . . . . ?
O1 C1 C2 C3 175.95(11) . . . . ?
O1 C1 C2 C11 -1.56(18) . . . . ?
O1 C1 C6 N1 -0.14(13) . . . . ?
O1 C1 C6 C5 -174.87(10) . . . . ?
O2 P1 O1 C1 137.73(9) . . . . ?
O2 P1 N1 C6 -72.84(11) . . . . ?
O2 P1 N1 C15 98.14(9) . . . . ?
O2 P1 N2 C16 -159.99(9) . . . . ?
O2 P1 N2 C21 12.25(9) . . . . ?
N1 P1 O1 C1 -2.55(9) . . . . ?
N1 P1 O2 C26 -89.24(10) . . . . ?
N1 P1 N2 C16 -20.01(9) . . . . ?
N1 P1 N2 C21 152.23(9) . . . . ?
N1 C15 C16 N2 0.28(13) . . . . ?
N1 C15 C16 C17 177.79(11) . . . . ?
N1 C15 C20 C19 -176.20(11) . . . . ?
N2 P1 O1 C1 68.47(13) . . . . ?
N2 P1 O2 C26 -11.98(8) . . . . ?
N2 P1 N1 C6 -150.80(9) . . . . ?
N2 P1 N1 C15 20.18(9) . . . . ?
N2 C16 C17 C18 175.81(12) . . . . ?
N2 C21 C22 C23 178.31(14) . . . . ?
N2 C21 C26 O2 0.45(14) . . . . ?
N2 C21 C26 C25 -177.06(12) . . . . ?
C1 C2 C3 C4 -1.69(18) . . . . ?
C1 C2 C11 C12 -174.85(11) . . . . ?
C1 C2 C11 C13 65.15(15) . . . . ?
C1 C2 C11 C14 -54.45(15) . . . . ?
C2 C1 C6 N1 175.25(10) . . . . ?
C2 C1 C6 C5 0.53(18) . . . . ?
C2 C3 C4 C5 0.64(19) . . . . ?
C2 C3 C4 C7 -176.54(12) . . . . ?
C3 C2 C11 C12 7.83(17) . . . . ?
C3 C2 C11 C13 -112.17(13) . . . . ?
C3 C2 C11 C14 128.24(12) . . . . ?
C3 C4 C5 C6 1.07(18) . . . . ?
C3 C4 C7 C8 -21.16(18) . . . . ?
C3 C4 C7 C9 98.58(15) . . . . ?
C3 C4 C7 C10 -140.55(14) . . . . ?
C4 C5 C6 N1 -175.09(12) . . . . ?
C4 C5 C6 C1 -1.64(17) . . . . ?
C5 C4 C7 C8 161.67(12) . . . . ?
C5 C4 C7 C9 -78.59(15) . . . . ?
C5 C4 C7 C10 42.28(18) . . . . ?
C6 N1 C15 C16 153.42(11) . . . . ?
C6 N1 C15 C20 -31.57(19) . . . . ?
C6 C1 C2 C3 1.10(17) . . . . ?
C6 C1 C2 C11 -176.41(11) . . . . ?
C7 C4 C5 C6 178.31(11) . . . . ?
C11 C2 C3 C4 175.77(11) . . . . ?
C15 N1 C6 C1 -171.34(11) . . . . ?
C15 N1 C6 C5 2.7(2) . . . . ?
C15 C16 C17 C18 -1.16(18) . . . . ?
C16 N2 C21 C22 -17.3(2) . . . . ?
C16 N2 C21 C26 161.20(12) . . . . ?
C16 C15 C20 C19 -1.63(18) . . . . ?
C16 C17 C18 C19 -0.7(2) . . . . ?
C17 C18 C19 C20 1.4(2) . . . . ?
C18 C19 C20 C15 -0.19(19) . . . . ?
C20 C15 C16 N2 -175.17(11) . . . . ?
C20 C15 C16 C17 2.33(17) . . . . ?
C21 N2 C16 C15 -155.29(12) . . . . ?
C21 N2 C16 C17 27.5(2) . . . . ?
C21 C22 C23 C24 -1.0(2) . . . . ?
C21 C22 C23 C31 164.8(3) . . . . ?
C21 C22 C23 C31A -177.8(2) . . . . ?
C22 C21 C26 O2 179.18(12) . . . . ?
C22 C21 C26 C25 1.7(2) . . . . ?
C22 C23 C24 C25 0.7(3) . . . . ?
C22 C23 C31 C32 127.6(4) . . . . ?
C22 C23 C31 C33 12.0(6) . . . . ?
C22 C23 C31 C34 -113.2(5) . . . . ?
C22 C23 C31A C34A -82.3(4) . . . . ?
C22 C23 C31A C33A 34.6(4) . . . . ?
C22 C23 C31A C32A 159.4(3) . . . . ?
C23 C24 C25 C26 0.7(2) . . . . ?
C23 C24 C25 C27 -179.96(15) . . . . ?
C24 C23 C31 C32 -66.8(5) . . . . ?
C24 C23 C31 C33 177.6(3) . . . . ?
C24 C23 C31 C34 52.4(6) . . . . ?
C24 C23 C31A C34A 101.0(3) . . . . ?
C24 C23 C31A C33A -142.1(3) . . . . ?
C24 C23 C31A C32A -17.3(5) . . . . ?
C24 C25 C26 O2 -179.17(13) . . . . ?
C24 C25 C26 C21 -1.9(2) . . . . ?
C24 C25 C27 C28 120.47(15) . . . . ?
C24 C25 C27 C29 0.7(2) . . . . ?
C24 C25 C27 C30 -119.88(17) . . . . ?
C26 C21 C22 C23 -0.1(2) . . . . ?
C26 C25 C27 C28 -60.27(18) . . . . ?
C26 C25 C27 C29 179.94(15) . . . . ?
C26 C25 C27 C30 59.38(17) . . . . ?
C27 C25 C26 O2 1.5(2) . . . . ?
C27 C25 C26 C21 178.76(12) . . . . ?
C31 C23 C24 C25 -165.0(3) . . . . ?
C37 C38 C39 Fe1 -61.25(10) . . . . ?
C37 C38 C39 C40 -0.68(16) . . . . ?
C38 C37 C41 Fe1 60.18(10) . . . . ?
C38 C37 C41 C40 -1.20(17) . . . . ?
C38 C39 C40 Fe1 -59.82(9) . . . . ?
C38 C39 C40 C41 -0.07(15) . . . . ?
C39 C40 C41 Fe1 -59.96(9) . . . . ?
C39 C40 C41 C37 0.78(16) . . . . ?
C41 C37 C38 Fe1 -60.62(10) . . . . ?
C41 C37 C38 C39 1.17(17) . . . . ?
C31A C23 C24 C25 177.5(2) . . . . ?
